data_1508293
loop_
_publ_author_name
'Ma, Hao-Wei'
'Lin, Ying-Chih'
'Huang, Shou-Ling'

_publ_section_title
;
 Sequential allenylidene/vinylidene cyclization for stereoselective
 construction of bicyclic carbocycles from propargyl alcohol.
;
_journal_issue 15
_journal_name_full 'Organic letters'
_journal_page_first 3846
_journal_page_last 3849
_journal_paper_doi 10.1021/ol301493n
_journal_volume 14
_journal_year 2012
_chemical_formula_sum 'C71.33 H53 F6 O0.33 P3 Ru'
_chemical_formula_weight 1223.45
_chemical_name_systematic
; 
 ? 
;
_space_group_IT_number 148
_symmetry_cell_setting rhombohedral
_symmetry_space_group_name_Hall '-R 3'
_symmetry_space_group_name_H-M 'R -3 :H'
_atom_sites_solution_hydrogens geom
_atom_sites_solution_primary direct
_atom_sites_solution_secondary difmap
_audit_creation_method SHELXL-97
_cell_angle_alpha 90.00
_cell_angle_beta 90.00
_cell_angle_gamma 120.00
_cell_formula_units_Z 18
_cell_length_a 35.4603(2)
_cell_length_b 35.4603(2)
_cell_length_c 25.4746(2)
_cell_measurement_reflns_used 64919
_cell_measurement_temperature 150(2)
_cell_measurement_theta_max 29.2611
_cell_measurement_theta_min 2.8712
_cell_volume 27741.0(3)
_computing_cell_refinement
; 
CrysAlisPro, Agilent Technologies, 
Version 1.171.35.19 (release 27-10-2011 CrysAlis171 .NET) 
(compiled Oct 27 2011,15:02:11) 
Empirical absorption correction using spherical harmonics, 
 implemented in SCALE3 ABSPACK scaling algorithm. 
;
_computing_data_collection
; 
CrysAlisPro, Agilent Technologies, 
Version 1.171.35.19 (release 27-10-2011 CrysAlis171 .NET) 
(compiled Oct 27 2011,15:02:11) 
Empirical absorption correction using spherical harmonics, 
 implemented in SCALE3 ABSPACK scaling algorithm. 
;
_computing_data_reduction
; 
CrysAlisPro, Agilent Technologies, 
Version 1.171.35.19 (release 27-10-2011 CrysAlis171 .NET) 
(compiled Oct 27 2011,15:02:11) 
Empirical absorption correction using spherical harmonics, 
 implemented in SCALE3 ABSPACK scaling algorithm. 
;
_computing_molecular_graphics SHELXTL
_computing_publication_material SHELXTL
_computing_structure_refinement 'SHELXL-97 (Sheldrick, 1997)'
_computing_structure_solution 'SHELXS-97 (Sheldrick, 1990)'
_diffrn_ambient_temperature 150(2)
_diffrn_measured_fraction_theta_full 0.998
_diffrn_measured_fraction_theta_max 0.998
_diffrn_measurement_device_type 'Oxford Diffraction Gemini A'
_diffrn_measurement_method CCD
_diffrn_radiation_monochromator graphite
_diffrn_radiation_source 'fine-focus sealed tube'
_diffrn_radiation_type MoK\a
_diffrn_radiation_wavelength 0.71073
_diffrn_reflns_av_R_equivalents 0.0352
_diffrn_reflns_av_sigmaI/netI 0.0184
_diffrn_reflns_limit_h_max 46
_diffrn_reflns_limit_h_min -45
_diffrn_reflns_limit_k_max 46
_diffrn_reflns_limit_k_min -45
_diffrn_reflns_limit_l_max 32
_diffrn_reflns_limit_l_min -33
_diffrn_reflns_number 150965
_diffrn_reflns_theta_full 27.50
_diffrn_reflns_theta_max 27.50
_diffrn_reflns_theta_min 2.88
_exptl_absorpt_coefficient_mu 0.392
_exptl_absorpt_correction_T_max 1.00000
_exptl_absorpt_correction_T_min 0.98666
_exptl_absorpt_correction_type multi-scan
_exptl_absorpt_process_details
; 
CrysAlisPro, Agilent Technologies, 
Version 1.171.35.19 (release 27-10-2011 CrysAlis171 .NET) 
(compiled Oct 27 2011,15:02:11) 
Empirical absorption correction using spherical harmonics, 
 implemented in SCALE3 ABSPACK scaling algorithm. 
;
_exptl_crystal_density_diffrn 1.318
_exptl_crystal_density_method 'not measured'
_exptl_crystal_F_000 11280
_exptl_crystal_size_max 0.30
_exptl_crystal_size_mid 0.30
_exptl_crystal_size_min 0.20
_refine_diff_density_max 1.625
_refine_diff_density_min -1.247
_refine_diff_density_rms 0.105
_refine_ls_extinction_method none
_refine_ls_goodness_of_fit_ref 1.176
_refine_ls_hydrogen_treatment mixed
_refine_ls_matrix_type full
_refine_ls_number_parameters 808
_refine_ls_number_reflns 14149
_refine_ls_number_restraints 662
_refine_ls_restrained_S_all 1.166
_refine_ls_R_factor_all 0.0622
_refine_ls_R_factor_gt 0.0528
_refine_ls_shift/su_max 0.002
_refine_ls_shift/su_mean 0.000
_refine_ls_structure_factor_coef Fsqd
_refine_ls_weighting_details 'calc w=1/[\s^2^(Fo^2^)+(0.1000P)^2^+82.0000P] where P=(Fo^2^+2Fc^2^)/3'
_refine_ls_weighting_scheme calc
_refine_ls_wR_factor_gt 0.1625
_refine_ls_wR_factor_ref 0.1748
_reflns_number_gt 12208
_reflns_number_total 14149
_reflns_threshold_expression >2sigma(I)
_cod_data_source_file ol301493n_si_002.cif
_cod_data_source_block ic15452
_cod_depositor_comments
;
The following automatic conversions were performed:

'_symmetry_cell_setting' value 'Rhombohedral' changed to
'rhombohedral' according to
/home/saulius/struct/CIF-dictionaries/cif_core.dic dictionary named
'cif_core.dic' version 2.4.2 from 2011-04-26.

Automatic conversion script
Id: cif_fix_values 1891 2012-01-12 08:04:46Z andrius 
;
_cod_original_sg_symbol_H-M R-3
_cod_database_code 1508293

loop_
_symmetry_equiv_pos_as_xyz
'x, y, z'
'-y, x-y, z'
'-x+y, -x, z'
'x+2/3, y+1/3, z+1/3'
'-y+2/3, x-y+1/3, z+1/3'
'-x+y+2/3, -x+1/3, z+1/3'
'x+1/3, y+2/3, z+2/3'
'-y+1/3, x-y+2/3, z+2/3'
'-x+y+1/3, -x+2/3, z+2/3'
'-x, -y, -z'
'y, -x+y, -z'
'x-y, x, -z'
'-x+2/3, -y+1/3, -z+1/3'
'y+2/3, -x+y+1/3, -z+1/3'
'x-y+2/3, x+1/3, -z+1/3'
'-x+1/3, -y+2/3, -z+2/3'
'y+1/3, -x+y+2/3, -z+2/3'
'x-y+1/3, x+2/3, -z+2/3'

loop_
_atom_site_label
_atom_site_type_symbol
_atom_site_fract_x
_atom_site_fract_y
_atom_site_fract_z
_atom_site_U_iso_or_equiv
_atom_site_adp_type
_atom_site_occupancy
_atom_site_symmetry_multiplicity
_atom_site_calc_flag
_atom_site_refinement_flags
_atom_site_disorder_assembly
_atom_site_disorder_group
Ru1 Ru 0.238203(6) 0.059835(7) 0.693109(8) 0.02164(9) Uani 1 1 d . . .
P1 P 0.22161(2) 0.02491(3) 0.77487(3) 0.02780(16) Uani 1 1 d . . .
P2 P 0.16607(2) 0.03367(2) 0.66619(3) 0.02319(15) Uani 1 1 d . . .
C1 C 0.24619(9) 0.01868(9) 0.65696(10) 0.0241(5) Uani 1 1 d . . .
C2 C 0.26030(9) -0.00098(9) 0.62573(11) 0.0281(6) Uani 1 1 d . B .
C3 C 0.29474(12) -0.01248(13) 0.64240(14) 0.0419(8) Uani 1 1 d . . .
H3A H 0.3108 -0.0127 0.6108 0.050 Uiso 1 1 calc R A 1
H3B H 0.3158 0.0108 0.6659 0.050 Uiso 1 1 calc R A 1
C4 C 0.27751(17) -0.05521(15) 0.66987(17) 0.0575(11) Uani 0.584(13) 1 d P B 1
H4A H 0.2985 -0.0633 0.6788 0.069 Uiso 0.584(13) 1 calc PR B 1
C5 C 0.2367(3) -0.0834(3) 0.6835(3) 0.066(3) Uani 0.584(13) 1 d P B 1
H5A H 0.2141 -0.0774 0.6758 0.079 Uiso 0.584(13) 1 calc PR B 1
H5B H 0.2302 -0.1097 0.7010 0.079 Uiso 0.584(13) 1 calc PR B 1
C4' C 0.27751(17) -0.05521(15) 0.66987(17) 0.0575(11) Uani 0.416(13) 1 d P B 2
H4'A H 0.2599 -0.0605 0.7001 0.069 Uiso 0.416(13) 1 calc PR B 2
C5' C 0.2853(7) -0.0853(5) 0.6546(5) 0.104(7) Uani 0.416(13) 1 d P B 2
H5'A H 0.3028 -0.0809 0.6245 0.125 Uiso 0.416(13) 1 calc PR B 2
H5'B H 0.2735 -0.1119 0.6735 0.125 Uiso 0.416(13) 1 calc PR B 2
C6 C 0.24326(9) -0.01009(9) 0.56888(11) 0.0273(6) Uiso 1 1 d . . .
H6A H 0.2133 -0.0141 0.5693 0.033 Uiso 1 1 calc R B .
C7 C 0.27084(9) 0.02795(9) 0.53258(11) 0.0282(6) Uani 1 1 d . B .
C8 C 0.31230(10) 0.06132(10) 0.54706(12) 0.0327(6) Uani 1 1 d . . .
H8A H 0.3234 0.0608 0.5808 0.039 Uiso 1 1 calc R B .
C9 C 0.33752(11) 0.09533(11) 0.51270(14) 0.0386(7) Uani 1 1 d . B .
H9A H 0.3656 0.1178 0.5231 0.046 Uiso 1 1 calc R . .
C10 C 0.32179(12) 0.09636(11) 0.46368(15) 0.0420(8) Uani 1 1 d . . .
H10A H 0.3391 0.1193 0.4400 0.050 Uiso 1 1 calc R B .
C11 C 0.28047(12) 0.06363(11) 0.44910(13) 0.0377(7) Uani 1 1 d . B .
H11A H 0.2695 0.0648 0.4155 0.045 Uiso 1 1 calc R . .
C12 C 0.25456(10) 0.02903(10) 0.48280(12) 0.0310(6) Uani 1 1 d . . .
C13 C 0.21080(11) -0.00633(11) 0.46443(13) 0.0359(7) Uani 1 1 d . B .
H13A H 0.2037 0.0028 0.4309 0.043 Uiso 1 1 calc R . .
H13B H 0.1886 -0.0098 0.4905 0.043 Uiso 1 1 calc R . .
C14 C 0.20811(11) -0.05072(11) 0.45639(13) 0.0377(7) Uani 1 1 d . . .
H14A H 0.1823 -0.0693 0.4345 0.045 Uiso 1 1 calc R B .
H14B H 0.2342 -0.0460 0.4366 0.045 Uiso 1 1 calc R . .
C15 C 0.20523(10) -0.07489(10) 0.50573(13) 0.0350(6) Uani 1 1 d . B .
C16 C 0.23940(10) -0.05275(10) 0.54793(12) 0.0322(6) Uani 1 1 d . B .
H16A H 0.2680 -0.0463 0.5336 0.039 Uiso 1 1 calc R . .
H16B H 0.2324 -0.0732 0.5776 0.039 Uiso 1 1 calc R . .
C17 C 0.17384(12) -0.11598(11) 0.51235(16) 0.0445(8) Uani 1 1 d . . .
H17A H 0.1528 -0.1304 0.4855 0.053 Uiso 1 1 calc R B .
H17B H 0.1724 -0.1309 0.5439 0.053 Uiso 1 1 calc R . .
C18 C 0.29480(10) 0.11758(10) 0.73010(13) 0.0380(7) Uani 1 1 d . . .
H18A H 0.3076 0.1180 0.7652 0.046 Uiso 1 1 calc R . .
C19 C 0.30902(10) 0.10972(10) 0.68111(14) 0.0357(7) Uani 1 1 d . . .
H19A H 0.3333 0.1035 0.6759 0.043 Uiso 1 1 calc R . .
C20 C 0.28475(10) 0.11540(9) 0.64108(12) 0.0316(6) Uani 1 1 d . . .
H20A H 0.2887 0.1136 0.6025 0.038 Uiso 1 1 calc R . .
C21 C 0.25622(10) 0.12763(9) 0.66493(13) 0.0341(6) Uani 1 1 d . . .
H21A H 0.2365 0.1356 0.6459 0.041 Uiso 1 1 calc R . .
C22 C 0.26290(11) 0.12980(10) 0.71994(14) 0.0383(7) Uani 1 1 d . . .
H22A H 0.2488 0.1395 0.7466 0.046 Uiso 1 1 calc R . .
C23 C 0.25701(10) 0.00343(11) 0.79337(12) 0.0342(6) Uani 1 1 d . . .
C24 C 0.29756(10) 0.01922(11) 0.77042(12) 0.0330(6) Uani 1 1 d . . .
H24A H 0.3071 0.0416 0.7447 0.040 Uiso 1 1 calc R . .
C25 C 0.32457(10) 0.00269(11) 0.78459(13) 0.0374(7) Uani 1 1 d . . .
H25A H 0.3521 0.0133 0.7680 0.045 Uiso 1 1 calc R . .
C26 C 0.31134(12) -0.02891(13) 0.82242(16) 0.0479(9) Uani 1 1 d . . .
H26A H 0.3297 -0.0402 0.8320 0.057 Uiso 1 1 calc R . .
C27 C 0.27157(14) -0.04436(17) 0.84658(19) 0.0650(13) Uani 1 1 d . . .
H27A H 0.2628 -0.0659 0.8732 0.078 Uiso 1 1 calc R . .
C28 C 0.24407(13) -0.02839(16) 0.83217(17) 0.0568(11) Uani 1 1 d . . .
H28A H 0.2166 -0.0392 0.8488 0.068 Uiso 1 1 calc R . .
C29 C 0.22980(11) 0.06332(12) 0.82793(13) 0.0409(7) Uani 1 1 d . . .
C30 C 0.25799(14) 0.07099(17) 0.86917(15) 0.0605(12) Uani 1 1 d . . .
H30A H 0.2739 0.0560 0.8711 0.073 Uiso 1 1 calc R . .
C31 C 0.26307(17) 0.1010(2) 0.90813(19) 0.0825(18) Uani 1 1 d . . .
H31A H 0.2827 0.1064 0.9363 0.099 Uiso 1 1 calc R . .
C32 C 0.24029(19) 0.1227(2) 0.9062(2) 0.0826(17) Uani 1 1 d . . .
H32A H 0.2440 0.1429 0.9331 0.099 Uiso 1 1 calc R . .
C33 C 0.21208(19) 0.11526(18) 0.86559(18) 0.0714(13) Uani 1 1 d . . .
H33A H 0.1963 0.1304 0.8641 0.086 Uiso 1 1 calc R . .
C34 C 0.20649(14) 0.08550(14) 0.82648(15) 0.0520(9) Uani 1 1 d . . .
H34A H 0.1867 0.0802 0.7986 0.062 Uiso 1 1 calc R . .
C35 C 0.16825(10) -0.02143(12) 0.79068(13) 0.0387(7) Uani 1 1 d . . .
C36 C 0.14150(13) -0.02088(16) 0.82985(18) 0.0581(11) Uani 1 1 d . . .
H36A H 0.1505 0.0049 0.8498 0.070 Uiso 1 1 calc R . .
C37 C 0.10167(16) -0.0577(2) 0.8403(2) 0.0772(17) Uani 1 1 d . . .
H37A H 0.0836 -0.0568 0.8672 0.093 Uiso 1 1 calc R . .
C38 C 0.08819(14) -0.0948(2) 0.8124(2) 0.088(2) Uani 1 1 d . . .
H38A H 0.0609 -0.1198 0.8200 0.105 Uiso 1 1 calc R . .
C39 C 0.11383(16) -0.09636(17) 0.7736(2) 0.0800(17) Uani 1 1 d . . .
H39A H 0.1044 -0.1223 0.7538 0.096 Uiso 1 1 calc R . .
C40 C 0.15420(13) -0.05941(13) 0.76313(16) 0.0557(11) Uani 1 1 d . . .
H40A H 0.1722 -0.0607 0.7364 0.067 Uiso 1 1 calc R . .
C41 C 0.12869(9) -0.02385(9) 0.65170(11) 0.0276(6) Uani 1 1 d . . .
C42 C 0.14391(10) -0.05260(10) 0.64305(13) 0.0341(6) Uani 1 1 d . . .
H42A H 0.1743 -0.0423 0.6456 0.041 Uiso 1 1 calc R . .
C43 C 0.11554(12) -0.09630(11) 0.63075(14) 0.0435(8) Uani 1 1 d . . .
H43A H 0.1266 -0.1153 0.6237 0.052 Uiso 1 1 calc R . .
C44 C 0.07132(13) -0.11151(12) 0.62891(15) 0.0510(10) Uani 1 1 d . . .
H44A H 0.0516 -0.1415 0.6228 0.061 Uiso 1 1 calc R . .
C45 C 0.05596(12) -0.08323(15) 0.63587(17) 0.0584(11) Uani 1 1 d . . .
H45A H 0.0256 -0.0937 0.6335 0.070 Uiso 1 1 calc R . .
C46 C 0.08410(11) -0.03956(13) 0.64633(15) 0.0460(8) Uani 1 1 d . . .
H46A H 0.0730 -0.0202 0.6499 0.055 Uiso 1 1 calc R . .
C47 C 0.13539(9) 0.04868(10) 0.71092(11) 0.0287(6) Uani 1 1 d . . .
C48 C 0.10292(10) 0.01878(11) 0.74394(13) 0.0357(7) Uani 1 1 d . . .
H48A H 0.0947 -0.0111 0.7424 0.043 Uiso 1 1 calc R . .
C49 C 0.08258(12) 0.03285(13) 0.77913(15) 0.0471(8) Uani 1 1 d . . .
H49A H 0.0609 0.0124 0.8021 0.056 Uiso 1 1 calc R . .
C50 C 0.09324(12) 0.07576(13) 0.78130(16) 0.0487(9) Uani 1 1 d . . .
H50A H 0.0785 0.0847 0.8050 0.058 Uiso 1 1 calc R . .
C51 C 0.12556(12) 0.10594(12) 0.74882(16) 0.0460(8) Uani 1 1 d . . .
H51A H 0.1332 0.1357 0.7503 0.055 Uiso 1 1 calc R . .
C52 C 0.14676(11) 0.09242(11) 0.71397(14) 0.0373(7) Uani 1 1 d . . .
H52A H 0.1692 0.1132 0.6920 0.045 Uiso 1 1 calc R . .
C53 C 0.16294(10) 0.05742(10) 0.60322(12) 0.0300(6) Uani 1 1 d . . .
C54 C 0.13004(16) 0.06724(17) 0.59313(15) 0.0604(12) Uani 1 1 d . . .
H54A H 0.1093 0.0628 0.6195 0.073 Uiso 1 1 calc R . .
C55 C 0.12779(19) 0.0837(2) 0.54379(18) 0.0723(15) Uani 1 1 d . . .
H55A H 0.1060 0.0912 0.5374 0.087 Uiso 1 1 calc R . .
C56 C 0.15668(15) 0.08889(13) 0.50478(14) 0.0491(9) Uani 1 1 d . . .
H56A H 0.1552 0.1003 0.4716 0.059 Uiso 1 1 calc R . .
C57 C 0.18805(11) 0.07744(11) 0.51419(12) 0.0360(7) Uani 1 1 d . . .
H57A H 0.2075 0.0801 0.4869 0.043 Uiso 1 1 calc R . .
C58 C 0.19132(10) 0.06207(10) 0.56320(12) 0.0309(6) Uani 1 1 d . . .
H58A H 0.2133 0.0547 0.5693 0.037 Uiso 1 1 calc R . .
P3 P 0.23055(3) -0.00283(3) 0.29325(4) 0.0411(2) Uani 1 1 d . . .
F1 F 0.18945(7) -0.01803(8) 0.33177(9) 0.0540(6) Uani 1 1 d . . .
F2 F 0.27091(10) 0.01108(9) 0.25594(12) 0.0767(8) Uani 1 1 d . . .
F3 F 0.22615(13) -0.04848(11) 0.2995(2) 0.1171(16) Uani 1 1 d . . .
F4 F 0.26073(10) 0.0148(2) 0.33965(16) 0.190(3) Uani 1 1 d . . .
F5 F 0.2292(2) 0.03846(16) 0.2819(3) 0.217(4) Uani 1 1 d . . .
F6 F 0.19614(15) -0.0265(2) 0.24661(14) 0.144(2) Uani 1 1 d . . .
C59 C 0.1882(8) -0.1737(8) 0.7923(10) 0.156(7) Uani 0.50 1 d PU C 1
C60 C 0.2318(3) -0.1683(4) 0.7734(5) 0.121(5) Uani 0.50 1 d PGU C 1
C61 C 0.2688(4) -0.1404(4) 0.8020(4) 0.123(5) Uani 0.50 1 d PGU C 1
C62 C 0.3091(3) -0.1348(3) 0.7876(4) 0.103(4) Uani 0.50 1 d PGU C 1
C63 C 0.3124(3) -0.1572(4) 0.7447(5) 0.099(4) Uani 0.50 1 d PGU C 1
C64 C 0.2754(4) -0.1851(4) 0.7161(4) 0.138(6) Uani 0.50 1 d PGU C 1
C65 C 0.2351(3) -0.1907(4) 0.7305(5) 0.128(5) Uani 0.50 1 d PGU C 1
C66 C 0.1033(6) -0.2734(6) 0.6730(8) 0.116(4) Uani 0.50 1 d PU D 2
C67 C 0.1200(4) -0.2982(4) 0.6552(5) 0.133(5) Uani 0.50 1 d PGU D 2
C68 C 0.1462(5) -0.3079(5) 0.6864(4) 0.132(5) Uani 0.50 1 d PGU D 2
C69 C 0.1636(5) -0.3323(5) 0.6661(7) 0.204(10) Uani 0.50 1 d PGU D 2
C70 C 0.1548(5) -0.3470(5) 0.6145(7) 0.154(8) Uani 0.50 1 d PGU D 2
C71 C 0.1286(5) -0.3374(5) 0.5833(5) 0.137(7) Uani 0.50 1 d PGU D 2
C72 C 0.1112(4) -0.3130(4) 0.6037(5) 0.118(5) Uani 0.50 1 d PGU D 2
C73 C 0.3339(6) -0.2721(6) 0.7366(5) 0.156(7) Uani 0.50 1 d PGU E -1
C74 C 0.3702(6) -0.2306(6) 0.7390(6) 0.166(8) Uani 0.50 1 d PGU E -1
C75 C 0.3822(6) -0.2034(4) 0.6954(8) 0.225(12) Uani 0.50 1 d PGU E -1
C76 C 0.3579(7) -0.2177(6) 0.6495(6) 0.195(10) Uani 0.50 1 d PGDU E -1
C78 C 0.3216(6) -0.2592(7) 0.6471(6) 0.205(10) Uani 0.50 1 d PGU E -1
C77 C 0.3096(4) -0.2864(5) 0.6907(7) 0.188(9) Uani 0.50 1 d PGU E -1
C79 C 0.1385(5) -0.2644(4) 0.6972(6) 0.174(7) Uani 0.50 1 d PGU C -1
C80 C 0.1154(4) -0.2439(6) 0.6825(5) 0.114(5) Uani 0.50 1 d PGU C -1
C81 C 0.1296(5) -0.2014(6) 0.6985(6) 0.149(6) Uani 0.50 1 d PGU C -1
C82 C 0.1669(6) -0.1794(4) 0.7290(7) 0.245(12) Uani 0.50 1 d PGU C -1
C83 C 0.1900(4) -0.1998(6) 0.7437(6) 0.162(7) Uani 0.50 1 d PGU C -1
C84 C 0.1758(5) -0.2424(6) 0.7277(6) 0.134(5) Uani 0.50 1 d PGU C -1
O1 O 0.0000 0.0000 0.6422(5) 0.155(4) Uiso 1 3 d SD . .
C91 C 0.0000 0.0000 0.5809(8) 0.205(10) Uiso 1 3 d SD . .

loop_
_atom_site_aniso_label
_atom_site_aniso_U_11
_atom_site_aniso_U_22
_atom_site_aniso_U_33
_atom_site_aniso_U_23
_atom_site_aniso_U_13
_atom_site_aniso_U_12
Ru1 0.01986(12) 0.02073(12) 0.02244(14) -0.00143(7) -0.00002(7) 0.00873(9)
P1 0.0233(3) 0.0356(4) 0.0227(3) 0.0014(3) -0.0003(3) 0.0135(3)
P2 0.0218(3) 0.0241(3) 0.0249(3) 0.0009(2) 0.0005(2) 0.0124(3)
C1 0.0226(12) 0.0257(13) 0.0225(12) 0.0000(10) -0.0041(10) 0.0111(10)
C2 0.0277(13) 0.0317(14) 0.0272(13) -0.0026(11) -0.0016(11) 0.0165(12)
C3 0.0463(19) 0.058(2) 0.0379(17) -0.0115(15) -0.0094(14) 0.0387(17)
C4 0.080(3) 0.059(2) 0.055(2) -0.0104(19) -0.024(2) 0.051(2)
C5 0.100(7) 0.065(5) 0.055(5) 0.018(4) 0.010(4) 0.058(5)
C4' 0.080(3) 0.059(2) 0.055(2) -0.0104(19) -0.024(2) 0.051(2)
C5' 0.201(19) 0.104(11) 0.069(8) -0.033(7) -0.065(10) 0.123(13)
C7 0.0304(14) 0.0317(14) 0.0288(14) -0.0032(11) 0.0005(11) 0.0204(12)
C8 0.0324(15) 0.0369(16) 0.0318(15) -0.0066(12) -0.0006(12) 0.0196(13)
C9 0.0355(16) 0.0320(15) 0.0476(19) -0.0046(13) 0.0044(14) 0.0164(13)
C10 0.0456(18) 0.0336(16) 0.050(2) 0.0078(14) 0.0110(15) 0.0221(15)
C11 0.0502(19) 0.0406(17) 0.0332(16) 0.0014(13) 0.0003(14) 0.0307(16)
C12 0.0358(15) 0.0345(15) 0.0310(14) -0.0051(12) -0.0023(12) 0.0238(13)
C13 0.0363(16) 0.0432(17) 0.0320(15) -0.0025(13) -0.0056(12) 0.0227(14)
C14 0.0410(17) 0.0397(17) 0.0320(15) -0.0105(13) -0.0091(13) 0.0198(14)
C15 0.0367(16) 0.0342(15) 0.0349(16) -0.0092(12) -0.0030(13) 0.0185(13)
C16 0.0377(16) 0.0287(14) 0.0315(15) -0.0039(11) -0.0022(12) 0.0175(13)
C17 0.0421(18) 0.0369(17) 0.048(2) -0.0090(15) -0.0049(15) 0.0148(15)
C18 0.0331(15) 0.0287(15) 0.0367(16) -0.0056(12) -0.0048(13) 0.0037(12)
C19 0.0219(13) 0.0253(14) 0.0491(18) 0.0001(13) 0.0013(12) 0.0037(11)
C20 0.0294(14) 0.0232(13) 0.0340(15) 0.0024(11) 0.0044(12) 0.0069(11)
C21 0.0324(15) 0.0233(13) 0.0423(17) 0.0033(12) 0.0034(13) 0.0106(12)
C22 0.0414(17) 0.0240(14) 0.0418(17) -0.0050(12) 0.0072(14) 0.0106(13)
C23 0.0292(14) 0.0469(18) 0.0268(14) 0.0050(13) -0.0042(11) 0.0192(13)
C24 0.0276(14) 0.0397(16) 0.0301(14) -0.0023(12) -0.0067(11) 0.0157(13)
C25 0.0299(15) 0.0461(18) 0.0381(17) -0.0063(14) -0.0103(13) 0.0203(14)
C26 0.0403(18) 0.055(2) 0.054(2) 0.0060(17) -0.0108(16) 0.0278(17)
C27 0.053(2) 0.083(3) 0.065(3) 0.038(2) 0.004(2) 0.039(2)
C28 0.0410(19) 0.081(3) 0.052(2) 0.031(2) 0.0080(17) 0.034(2)
C29 0.0408(17) 0.053(2) 0.0241(14) -0.0051(13) 0.0039(13) 0.0196(16)
C30 0.045(2) 0.099(3) 0.0351(19) -0.021(2) -0.0065(16) 0.034(2)
C31 0.063(3) 0.129(5) 0.048(2) -0.042(3) -0.015(2) 0.042(3)
C32 0.085(4) 0.095(4) 0.054(3) -0.037(3) 0.005(3) 0.034(3)
C33 0.092(4) 0.082(3) 0.050(2) -0.018(2) 0.008(2) 0.051(3)
C34 0.062(2) 0.064(2) 0.0358(18) -0.0104(17) 0.0009(17) 0.036(2)
C35 0.0258(14) 0.0517(19) 0.0329(16) 0.0166(14) 0.0005(12) 0.0152(14)
C36 0.044(2) 0.074(3) 0.062(3) 0.033(2) 0.0223(18) 0.034(2)
C37 0.043(2) 0.099(4) 0.090(4) 0.057(3) 0.031(2) 0.036(3)
C38 0.030(2) 0.105(5) 0.089(4) 0.069(4) 0.000(2) 0.005(2)
C39 0.061(3) 0.066(3) 0.060(3) 0.021(2) -0.015(2) -0.008(2)
C40 0.049(2) 0.049(2) 0.0385(19) 0.0088(16) -0.0052(16) 0.0017(17)
C41 0.0237(13) 0.0283(13) 0.0254(13) 0.0007(10) -0.0011(10) 0.0089(11)
C42 0.0308(15) 0.0280(14) 0.0373(16) -0.0009(12) -0.0019(12) 0.0102(12)
C43 0.049(2) 0.0281(15) 0.0436(18) -0.0006(13) -0.0008(15) 0.0115(14)
C44 0.0443(19) 0.0349(17) 0.0409(19) -0.0064(14) 0.0030(15) -0.0049(15)
C45 0.0237(16) 0.070(3) 0.056(2) -0.024(2) -0.0025(15) 0.0049(17)
C46 0.0280(16) 0.057(2) 0.052(2) -0.0171(17) -0.0082(14) 0.0202(15)
C47 0.0260(13) 0.0350(15) 0.0297(14) -0.0005(11) 0.0005(11) 0.0187(12)
C48 0.0334(15) 0.0358(16) 0.0376(16) 0.0004(13) 0.0051(13) 0.0171(13)
C49 0.0431(19) 0.049(2) 0.048(2) 0.0044(16) 0.0179(16) 0.0221(16)
C50 0.047(2) 0.053(2) 0.053(2) -0.0066(17) 0.0135(17) 0.0300(18)
C51 0.0446(19) 0.0426(18) 0.060(2) -0.0030(16) 0.0090(16) 0.0284(16)
C52 0.0367(16) 0.0342(16) 0.0443(18) 0.0015(13) 0.0105(13) 0.0202(13)
C53 0.0355(15) 0.0319(14) 0.0289(14) 0.0036(11) -0.0004(11) 0.0216(12)
C54 0.078(3) 0.107(4) 0.0385(19) 0.020(2) 0.0132(19) 0.078(3)
C55 0.105(4) 0.120(4) 0.049(2) 0.019(3) 0.007(2) 0.099(4)
C56 0.078(3) 0.056(2) 0.0328(17) 0.0092(15) 0.0026(17) 0.048(2)
C57 0.0433(17) 0.0378(16) 0.0272(14) 0.0008(12) 0.0011(12) 0.0204(14)
C58 0.0332(15) 0.0304(14) 0.0317(15) -0.0029(11) -0.0030(12) 0.0180(12)
P3 0.0487(5) 0.0389(4) 0.0419(5) 0.0033(4) 0.0134(4) 0.0267(4)
F1 0.0455(12) 0.0653(14) 0.0539(13) -0.0056(11) 0.0121(10) 0.0298(11)
F2 0.0803(19) 0.0707(17) 0.0773(18) 0.0165(14) 0.0471(15) 0.0364(15)
F3 0.105(3) 0.0621(18) 0.200(4) 0.031(2) 0.083(3) 0.0539(19)
F4 0.0418(17) 0.338(8) 0.085(3) -0.104(4) -0.0016(17) 0.015(3)
F5 0.259(7) 0.110(3) 0.351(9) 0.142(5) 0.227(7) 0.143(4)
F6 0.112(3) 0.289(7) 0.0542(19) -0.014(3) -0.0042(19) 0.119(4)
C59 0.153(10) 0.158(10) 0.167(11) 0.010(8) 0.005(8) 0.086(8)
C60 0.124(8) 0.117(8) 0.119(8) 0.017(7) -0.008(7) 0.058(7)
C61 0.130(9) 0.096(7) 0.145(9) 0.005(7) -0.019(7) 0.058(7)
C62 0.103(7) 0.095(7) 0.109(8) 0.010(6) 0.002(6) 0.047(6)
C63 0.092(7) 0.108(8) 0.090(7) 0.012(6) -0.006(6) 0.045(6)
C64 0.139(9) 0.142(9) 0.129(9) 0.019(7) -0.012(7) 0.067(7)
C65 0.132(9) 0.141(9) 0.115(8) 0.005(7) -0.013(7) 0.071(7)
C66 0.118(6) 0.124(7) 0.116(7) 0.017(6) 0.016(6) 0.069(6)
C67 0.120(8) 0.129(8) 0.138(9) 0.017(7) 0.008(7) 0.053(6)
C68 0.135(8) 0.137(8) 0.135(8) 0.039(7) -0.004(7) 0.077(6)
C69 0.195(13) 0.205(13) 0.194(13) -0.004(9) 0.011(9) 0.087(9)
C70 0.150(11) 0.148(11) 0.158(11) -0.002(8) -0.010(8) 0.070(8)
C71 0.136(10) 0.127(10) 0.147(10) 0.012(8) 0.011(8) 0.064(8)
C72 0.110(7) 0.113(8) 0.103(7) 0.003(6) 0.011(6) 0.035(6)
C73 0.165(10) 0.166(10) 0.116(9) -0.028(8) -0.002(8) 0.068(8)
C74 0.185(11) 0.152(10) 0.128(10) -0.007(8) 0.005(8) 0.060(8)
C75 0.232(14) 0.218(14) 0.208(14) -0.014(9) 0.003(9) 0.099(9)
C76 0.193(12) 0.189(12) 0.188(13) 0.011(9) 0.000(9) 0.085(9)
C78 0.208(13) 0.195(13) 0.204(13) 0.014(9) -0.004(9) 0.094(9)
C77 0.192(12) 0.186(12) 0.188(12) 0.010(9) -0.007(9) 0.096(9)
C79 0.170(10) 0.183(10) 0.140(9) 0.016(8) 0.038(8) 0.067(7)
C80 0.110(7) 0.141(8) 0.088(7) 0.037(7) 0.026(6) 0.062(6)
C81 0.132(9) 0.168(9) 0.140(9) 0.003(8) 0.005(7) 0.068(7)
C82 0.237(14) 0.252(14) 0.232(14) -0.009(9) 0.019(9) 0.111(9)
C83 0.151(10) 0.186(11) 0.145(10) 0.028(8) -0.009(8) 0.082(8)
C84 0.112(8) 0.161(9) 0.114(8) 0.034(7) 0.027(6) 0.058(6)

loop_
_atom_type_symbol
_atom_type_description
_atom_type_scat_dispersion_real
_atom_type_scat_dispersion_imag
_atom_type_scat_source
C C 0.0033 0.0016 'International Tables Vol C Tables 4.2.6.8 and 6.1.1.4'
H H 0.0000 0.0000 'International Tables Vol C Tables 4.2.6.8 and 6.1.1.4'
F F 0.0171 0.0103 'International Tables Vol C Tables 4.2.6.8 and 6.1.1.4'
P P 0.1023 0.0942 'International Tables Vol C Tables 4.2.6.8 and 6.1.1.4'
Ru Ru -1.2594 0.8363 'International Tables Vol C Tables 4.2.6.8 and 6.1.1.4'
O O 0.0106 0.0060 'International Tables Vol C Tables 4.2.6.8 and 6.1.1.4'

loop_
_geom_angle_atom_site_label_1
_geom_angle_atom_site_label_2
_geom_angle_atom_site_label_3
_geom_angle
C1 Ru1 C18 120.48(12)
C1 Ru1 C19 90.09(12)
C18 Ru1 C19 36.99(12)
C1 Ru1 C20 93.57(11)
C18 Ru1 C20 61.25(12)
C19 Ru1 C20 36.45(12)
C1 Ru1 C21 126.86(12)
C18 Ru1 C21 61.03(13)
C19 Ru1 C21 60.91(12)
C20 Ru1 C21 36.52(11)
C1 Ru1 C22 150.79(12)
C18 Ru1 C22 36.67(13)
C19 Ru1 C22 61.11(12)
C20 Ru1 C22 60.81(11)
C21 Ru1 C22 36.23(12)
C1 Ru1 P1 96.99(8)
C18 Ru1 P1 89.01(9)
C19 Ru1 P1 114.96(9)
C20 Ru1 P1 149.64(8)
C21 Ru1 P1 134.70(9)
C22 Ru1 P1 99.60(9)
C1 Ru1 P2 96.23(8)
C18 Ru1 P2 141.95(10)
C19 Ru1 P2 146.83(9)
C20 Ru1 P2 110.48(8)
C21 Ru1 P2 90.01(8)
C22 Ru1 P2 105.50(9)
P1 Ru1 P2 96.59(3)
C23 P1 C35 100.77(15)
C23 P1 C29 103.45(16)
C35 P1 C29 102.33(16)
C23 P1 Ru1 114.00(10)
C35 P1 Ru1 123.04(10)
C29 P1 Ru1 110.95(12)
C47 P2 C41 104.20(13)
C47 P2 C53 103.26(13)
C41 P2 C53 99.11(13)
C47 P2 Ru1 113.11(10)
C41 P2 Ru1 122.59(10)
C53 P2 Ru1 112.15(10)
C2 C1 Ru1 164.7(2)
C1 C2 C3 122.8(3)
C1 C2 C6 117.9(2)
C3 C2 C6 119.2(2)
C4 C3 C2 115.1(3)
C5 C4 C3 128.7(5)
C7 C6 C2 112.0(2)
C7 C6 C16 111.2(2)
C2 C6 C16 111.4(2)
C8 C7 C12 119.2(3)
C8 C7 C6 121.9(3)
C12 C7 C6 118.9(3)
C9 C8 C7 121.0(3)
C10 C9 C8 120.0(3)
C9 C10 C11 119.5(3)
C10 C11 C12 121.6(3)
C11 C12 C7 118.7(3)
C11 C12 C13 119.5(3)
C7 C12 C13 121.8(3)
C12 C13 C14 113.9(3)
C15 C14 C13 115.1(3)
C17 C15 C14 120.9(3)
C17 C15 C16 119.5(3)
C14 C15 C16 119.5(3)
C15 C16 C6 114.2(3)
C22 C18 C19 108.3(3)
C22 C18 Ru1 73.50(18)
C19 C18 Ru1 72.24(17)
C20 C19 C18 107.7(3)
C20 C19 Ru1 71.99(17)
C18 C19 Ru1 70.77(17)
C19 C20 C21 108.2(3)
C19 C20 Ru1 71.56(17)
C21 C20 Ru1 72.20(17)
C22 C21 C20 108.3(3)
C22 C21 Ru1 72.31(18)
C20 C21 Ru1 71.27(17)
C21 C22 C18 107.5(3)
C21 C22 Ru1 71.46(17)
C18 C22 Ru1 69.82(17)
C24 C23 C28 118.8(3)
C24 C23 P1 120.9(2)
C28 C23 P1 120.3(3)
C23 C24 C25 120.8(3)
C26 C25 C24 119.9(3)
C25 C26 C27 120.2(3)
C26 C27 C28 120.3(4)
C23 C28 C27 120.0(4)
C30 C29 C34 118.9(4)
C30 C29 P1 122.5(3)
C34 C29 P1 118.6(3)
C29 C30 C31 119.7(5)
C32 C31 C30 121.0(5)
C31 C32 C33 119.9(4)
C32 C33 C34 120.0(5)
C33 C34 C29 120.5(4)
C40 C35 C36 117.9(4)
C40 C35 P1 118.3(3)
C36 C35 P1 123.8(3)
C35 C36 C37 120.5(5)
C38 C37 C36 120.8(5)
C37 C38 C39 120.1(4)
C38 C39 C40 119.4(6)
C35 C40 C39 121.4(5)
C42 C41 C46 118.0(3)
C42 C41 P2 121.3(2)
C46 C41 P2 120.6(3)
C41 C42 C43 121.4(3)
C44 C43 C42 119.2(4)
C45 C44 C43 119.9(3)
C44 C45 C46 121.0(3)
C45 C46 C41 120.3(4)
C48 C47 C52 118.8(3)
C48 C47 P2 122.7(2)
C52 C47 P2 118.3(2)
C49 C48 C47 119.7(3)
C50 C49 C48 121.3(3)
C49 C50 C51 119.7(3)
C50 C51 C52 119.7(3)
C51 C52 C47 120.8(3)
C58 C53 C54 118.9(3)
C58 C53 P2 119.4(2)
C54 C53 P2 121.5(3)
C53 C54 C55 119.7(4)
C56 C55 C54 120.8(4)
C55 C56 C57 119.4(3)
C56 C57 C58 120.5(3)
C53 C58 C57 120.7(3)
F4 P3 F5 96.3(5)
F4 P3 F3 91.8(4)
F5 P3 F3 171.6(4)
F4 P3 F2 89.86(19)
F5 P3 F2 92.60(19)
F3 P3 F2 89.43(16)
F4 P3 F6 174.1(4)
F5 P3 F6 88.9(4)
F3 P3 F6 82.9(3)
F2 P3 F6 92.9(2)
F4 P3 F1 89.84(16)
F5 P3 F1 88.78(18)
F3 P3 F1 89.23(15)
F2 P3 F1 178.61(16)
F6 P3 F1 87.24(17)
C60 C59 C83 59.5(11)
C60 C59 C82 94.4(15)
C83 C59 C82 49.2(8)
C61 C60 C65 120.0
C61 C60 C59 117.2(13)
C65 C60 C59 122.8(13)
C61 C60 C83 178.0(10)
C65 C60 C83 61.5(10)
C59 C60 C83 61.3(12)
C60 C61 C62 120.0
C63 C62 C61 120.0
C62 C63 C64 120.0
C65 C64 C63 120.0
C64 C65 C60 120.0
C64 C65 C83 175.7(10)
C60 C65 C83 64.1(9)
C64 C65 C84 131.4(9)
C60 C65 C84 101.7(9)
C83 C65 C84 44.4(5)
C66 C67 C68 122.1(13)
C66 C67 C72 117.9(13)
C68 C67 C72 120.0
C67 C68 C69 120.0
C70 C69 C68 120.0
C71 C70 C69 120.0
C70 C71 C72 120.0
C71 C72 C67 120.0
C74 C73 C77 120.0
C73 C74 C75 120.0
C76 C75 C74 120.0
C75 C76 C78 120.0
C77 C78 C76 120.0
C78 C77 C73 120.0
C80 C79 C84 120.0
C81 C80 C79 120.0
C82 C81 C80 120.0
C83 C82 C81 120.0
C83 C82 C59 58.5(12)
C81 C82 C59 144.7(12)
C82 C83 C84 120.0
C82 C83 C65 132.0(11)
C84 C83 C65 86.4(13)
C82 C83 C60 111.0(14)
C84 C83 C60 128.8(14)
C65 C83 C60 54.4(5)
C82 C83 C59 72.3(14)
C84 C83 C59 140.6(14)
C65 C83 C59 113.6(12)
C60 C83 C59 59.3(11)
C83 C84 C79 120.0
C83 C84 C65 49.2(9)
C79 C84 C65 144.2(7)

loop_
_geom_bond_atom_site_label_1
_geom_bond_atom_site_label_2
_geom_bond_distance
Ru1 C1 1.863(3)
Ru1 C18 2.236(3)
Ru1 C19 2.255(3)
Ru1 C20 2.261(3)
Ru1 C21 2.273(3)
Ru1 C22 2.284(3)
Ru1 P1 2.3429(7)
Ru1 P2 2.3455(7)
P1 C23 1.826(3)
P1 C35 1.826(3)
P1 C29 1.836(3)
P2 C47 1.829(3)
P2 C41 1.830(3)
P2 C53 1.841(3)
C1 C2 1.310(4)
C2 C3 1.529(4)
C2 C6 1.540(4)
C3 C4 1.494(6)
C4 C5 1.330(10)
C6 C7 1.520(4)
C6 C16 1.544(4)
C7 C8 1.399(4)
C7 C12 1.402(4)
C8 C9 1.393(5)
C9 C10 1.376(5)
C10 C11 1.390(5)
C11 C12 1.400(5)
C12 C13 1.501(4)
C13 C14 1.542(5)
C14 C15 1.496(5)
C15 C17 1.330(5)
C15 C16 1.513(4)
C18 C22 1.423(5)
C18 C19 1.425(5)
C19 C20 1.412(5)
C20 C21 1.421(4)
C21 C22 1.417(5)
C23 C24 1.385(4)
C23 C28 1.394(5)
C24 C25 1.397(4)
C25 C26 1.371(5)
C26 C27 1.377(6)
C27 C28 1.400(6)
C29 C30 1.380(5)
C29 C34 1.397(6)
C30 C31 1.399(6)
C31 C32 1.367(9)
C32 C33 1.371(8)
C33 C34 1.392(6)
C35 C40 1.372(6)
C35 C36 1.384(5)
C36 C37 1.387(7)
C37 C38 1.355(9)
C38 C39 1.364(9)
C39 C40 1.401(6)
C41 C42 1.389(4)
C41 C46 1.396(4)
C42 C43 1.397(4)
C43 C44 1.381(6)
C44 C45 1.371(7)
C45 C46 1.385(6)
C47 C48 1.392(4)
C47 C52 1.396(4)
C48 C49 1.390(5)
C49 C50 1.373(5)
C50 C51 1.385(5)
C51 C52 1.394(5)
C53 C58 1.383(4)
C53 C54 1.398(4)
C54 C55 1.404(5)
C55 C56 1.372(6)
C56 C57 1.382(5)
C57 C58 1.390(4)
P3 F4 1.505(4)
P3 F5 1.517(4)
P3 F3 1.555(3)
P3 F2 1.578(2)
P3 F6 1.607(4)
P3 F1 1.610(2)
C59 C60 1.54(2)
C59 C83 1.57(3)
C59 C82 1.75(3)
C60 C61 1.3900
C60 C65 1.3900
C60 C83 1.539(16)
C61 C62 1.3900
C62 C63 1.3900
C63 C64 1.3900
C64 C65 1.3900
C65 C83 1.503(19)
C65 C84 1.98(2)
C66 C67 1.36(2)
C67 C68 1.3900
C67 C72 1.3900
C68 C69 1.3900
C69 C70 1.3900
C70 C71 1.3900
C71 C72 1.3900
C73 C74 1.3900
C73 C77 1.3900
C74 C75 1.3900
C75 C76 1.3900
C76 C78 1.3900
C78 C77 1.3900
C79 C80 1.3900
C79 C84 1.3900
C80 C81 1.3900
C81 C82 1.3900
C82 C83 1.3900
C83 C84 1.3900
